data_2000631
loop_
_publ_author_name
'Abboud, K. A.'
'Enholm, E. J.'
'Trivellas, A.'

_publ_section_title
;
 Structure of a densely oxygenated carbocycle
;
_journal_issue 9
_journal_name_full 'Acta Crystallographica Section C'
_journal_page_first 1695
_journal_page_last 1698
_journal_paper_doi 10.1107/S0108270192001033
_journal_volume 48
_journal_year 1992
_chemical_formula_sum 'C24 H44 O7 Si'
_chemical_formula_weight 472.69
_space_group_crystal_system orthorhombic
_space_group_IT_number 19
_space_group_name_Hall 'P 2ac 2ab'
_space_group_name_H-M_alt 'P 21 21 21'
_cell_angle_alpha 90
_cell_angle_beta 90
_cell_angle_gamma 90
_cell_formula_units_Z 4
_cell_length_a 9.4960(10)
_cell_length_b 12.508(2)
_cell_length_c 23.317(4)
_cell_volume 2769.5(7)
_diffrn_radiation_type Mo
_diffrn_radiation_wavelength 0.71069
_exptl_absorpt_coefficient_mu 0.12
_exptl_crystal_density_diffrn 1.16
_exptl_crystal_F_000 1032
_cod_data_source_file st0553.cif
_cod_data_source_block st0553a
_cod_depositor_comments
;
 Updating space group information and adding the symmetry operation list.

 Antanas Vaitkus,
 2018-06-18

 Correcting the coordinates of the 'H18d' atom by changing the x coordinate
 from '.0868(14)' to '1.0868(14)'.

 Antanas Vaitkus,
 2018-06-17

 Marking atoms 'Si', 'C17', 'C18', 'C21', 'C22', 'H17a', 'H17b', H17c',
 'H18a', 'H18b', H18c', 'H21a', 'H21b', H21c', 'H22a', 'H22b', H22c' and
 'Si'', 'C17'', 'C18'', 'C21'', 'C22'', 'H17d', 'H17e', H17f',
 'H18d', 'H18e', H18f', 'H21d', 'H21e', H21f', 'H22d', 'H22e', H22f' as
 belonging to disorder groups '1' and '2' with the occupancies of '0.54(1)' and
 '0.46(1)' respectively after consulting the original publication.

 Antanas Vaitkus,
 2018-06-17
;
_cod_original_formula_sum 'C24 H44 O7 Si1'
_cod_database_code 2000631

loop_
_space_group_symop_id
_space_group_symop_operation_xyz
1 x,y,z
2 -x+1/2,-y,z+1/2
3 x+1/2,-y+1/2,-z
4 -x,y+1/2,-z+1/2

loop_
_atom_site_label
_atom_site_fract_x
_atom_site_fract_y
_atom_site_fract_z
_atom_site_U_iso_or_equiv
_atom_site_occupancy
_atom_site_disorder_group
Si .7732(7) .4057(3) .18831(14) .056(2) 0.54(1) 1
Si' .8463(8) .4165(3) .1884(2) .0535(15) 0.46(1) 2
O2 .7797(3) .4863(2) .13238(10) .0577(10) 1 .
O3 .7841(4) .3253(2) .01900(11) .0743(14) 1 .
O4 .8508(3) .4144(2) -.05990(11) .0647(11) 1 .
O6 .8707(3) .6784(2) -.03995(11) .0509(10) 1 .
O8 1.0692(3) .7905(2) .02280(12) .0530(9) 1 .
O15a 1.1662(4) .5315(3) .0578(2) .0911(14) 1 .
O15b 1.2184(4) .6470(3) .1247(2) .1001(12) 1 .
C1 .8743(4) .5957(3) .05615(13) .0398(11) 1 .
C2 .8451(5) .4818(3) .07746(14) .0480(14) 1 .
C3 .7517(4) .4333(3) .0311(2) .0476(13) 1 .
C4 .7995(5) .3146(3) -.0413(2) .062(2) 1 .
C5 .7880(4) .4926(3) -.02435(14) .0433(12) 1 .
C6 .8920(4) .5819(3) -.00908(13) .0400(11) 1 .
C7 .9857(4) .6549(3) .0905(2) .0483(13) 1 .
C8 .9999(4) .7768(3) .0769(2) .0505(13) 1 .
C9 .8662(4) .8404(3) .0827(2) .0469(12) 1 .
C10 .7920(6) .8227(4) .1401(2) .063(2) 1 .
C11 .6635(6) .8907(4) .1475(3) .077(2) 1 .
C12 .6952(7) 1.0082(4) .1398(3) .083(2) 1 .
C13 .7659(6) 1.0294(4) .0832(2) .069(2) 1 .
C14 .8966(5) .9592(3) .0749(2) .0555(14) 1 .
C15 1.1308(5) .6023(3) .0873(2) .0602(14) 1 .
C16 1.3591(6) .6070(5) .1268(4) .136(3) 1 .
C17 .608(2) .3196(12) .1868(6) .115(6) 0.54(1) 1
C17' .773(3) .2806(11) .1793(7) .18(2) 0.46(1) 2
C18 .933(2) .3250(14) .1878(6) .146(9) 0.54(1) 1
C18' 1.0405(14) .434(2) .2000(6) .144(8) 0.46(1) 2
C19 .7535(6) .4843(5) .2518(2) .079(2) 1 .
C20 .7488(6) .4130(5) .3048(2) .099(3) 1 .
C21 .635(2) .5607(11) .2490(6) .092(6) 0.54(1) 1
C21' .591(2) .469(3) .2328(8) .20(2) 0.46(1) 2
C22 .888(2) .568(2) .2589(7) .153(10) 0.54(1) 1
C22' .793(5) .583(2) .2613(11) .34(3) 0.46(1) 2
C23 .9106(7) .2304(4) -.0546(3) .111(3) 1 .
C24 .6601(6) .2892(4) -.0685(2) .087(2) 1 .
H6' .785(5) .692(3) -.035(2) .057(14) 1 .
H8' 1.014(5) .772(4) .001(2) .055(15) 1 .
H1 .788(3) .632(2) .0585(12) .021(7) 1 .
H2 .919(4) .443(3) .0793(14) .033(9) 1 .
H3 .639(5) .440(3) .038(2) .060(11) 1 .
H5 .711(3) .524(2) -.0425(11) .016(7) 1 .
H6 .978(4) .563(3) -.0181(13) .033(9) 1 .
H7 .948(3) .653(3) .129(2) .036(8) 1 .
H8 1.062(4) .816(3) .102(2) .059(11) 1 .
H9 .807(4) .821(3) .054(2) .044(10) 1 .
H10a .874(4) .837(3) .174(2) .056(11) 1 .
H10b .783(5) .760(4) .146(2) .07(2) 1 .
H11a .619(5) .884(4) .186(2) .081(14) 1 .
H11b .594(6) .877(5) .120(3) .11(2) 1 .
H12a .752(5) 1.026(3) .170(2) .062(14) 1 .
H12b .597(6) 1.051(4) .144(2) .10(2) 1 .
H13a .779(4) 1.118(3) .079(2) .065(12) 1 .
H13b .709(5) 1.025(4) .052(2) .08(2) 1 .
H14a .935(4) .971(3) .030(2) .049(10) 1 .
H14b .965(6) .979(4) .098(2) .07(2) 1 .
H16a 1.4145(6) .6441(5) .1549(4) .08 1 .
H16b 1.3568(6) .5321(5) .1359(4) .08 1 .
H16c 1.4002(6) .6168(5) .0896(4) .08 1 .
H17a .525(2) .3633(12) .1862(6) .08 0.54(1) 1
H17b .612(2) .2768(12) .1527(6) .08 0.54(1) 1
H17c .606(2) .2737(12) .2198(6) .08 0.54(1) 1
H17d .673(3) .2801(11) .1735(7) .08 0.46(1) 2
H17e .819(3) .2530(11) .1458(7) .08 0.46(1) 2
H17f .797(3) .2369(11) .2118(7) .08 0.46(1) 2
H18a 1.009(2) .3753(14) .1897(6) .08 0.54(1) 1
H18b .935(2) .2794(14) .2209(6) .08 0.54(1) 1
H18c .942(2) .2825(14) .1537(6) .08 0.54(1) 1
H18d 1.0868(14) .399(2) .1685(6) .08 0.46(1) 2
H18e 1.0713(14) .507(2) .2024(6) .08 0.46(1) 2
H18f 1.0634(14) .397(2) .2351(6) .08 0.46(1) 2
H20a .7025(6) .4502(5) .3354(2) .08 1 .
H20b .6985(6) .3483(5) .2963(2) .08 1 .
H20c .8434(6) .3957(5) .3161(2) .08 1 .
H21a .611(2) .5829(11) .2871(6) .08 0.54(1) 1
H21b .664(2) .6218(11) .2270(6) .08 0.54(1) 1
H21c .555(2) .5281(11) .2311(6) .08 0.54(1) 1
H21d .537(2) .503(3) .2627(8) .08 0.46(1) 2
H21e .576(2) .506(3) .1973(8) .08 0.46(1) 2
H21f .562(2) .396(3) .2288(8) .08 0.46(1) 2
H22a .876(2) .615(2) .2908(7) .08 0.54(1) 1
H22b .965(2) .520(2) .2662(7) .08 0.54(1) 1
H22c .907(2) .608(2) .2248(7) .08 0.54(1) 1
H22d .749(5) .618(2) .2931(11) .08 0.46(1) 2
H22e .892(5) .577(2) .2685(11) .08 0.46(1) 2
H22f .778(5) .624(2) .2270(11) .08 0.46(1) 2
H23a .9970(7) .2496(4) -.0359(3) .08 1 .
H23b .8804(7) .1615(4) -.0413(3) .08 1 .
H23c .9253(7) .2279(4) -.0953(3) .08 1 .
H24a .5921(6) .3430(4) -.0588(2) .08 1 .
H24b .6725(6) .2872(4) -.1093(2) .08 1 .
H24c .6276(6) .2208(4) -.0553(2) .08 1 .

loop_
_geom_bond_atom_site_label_1
_geom_bond_atom_site_label_2
_geom_bond_distance
O2 Si 1.650(4)
C17 Si 1.90(2)
C18 Si 1.82(2)
C19 Si 1.787(6)
O2 Si' 1.693(5)
C17' Si' 1.85(2)
C18' Si' 1.88(2)
C19 Si' 1.918(7)
C2 O2 1.424(4)
C3 O3 1.413(4)
C4 O3 1.420(5)
C4 O4 1.407(5)
C5 O4 1.414(4)
C6 O6 1.420(4)
C8 O8 1.433(5)
C15 O15a 1.170(6)
C15 O15b 1.329(6)
C16 O15b 1.427(7)
C2 C1 1.534(5)
C6 C1 1.540(4)
C7 C1 1.519(5)
C3 C2 1.524(5)
C5 C3 1.530(5)
C23 C4 1.523(7)
C24 C4 1.502(7)
C6 C5 1.533(5)
C8 C7 1.564(5)
C15 C7 1.529(6)
C9 C8 1.504(6)
C10 C9 1.529(6)
C14 C9 1.524(5)
C11 C10 1.497(8)
C12 C11 1.511(8)
C13 C12 1.503(8)
C14 C13 1.532(7)
C20 C19 1.525(7)
C21 C19 1.47(2)
C22 C19 1.66(2)
C21' C19 1.62(2)
C22' C19 1.31(2)
H6' O6 .84(5)
H8' O8 .76(4)
H1 C1 .94(3)
H2 C2 .86(4)
H3 C3 1.09(4)
H5 C5 .93(3)
H6 C6 .87(4)
H7 C7 .97(3)
H8 C8 .96(4)
H9 C9 .91(4)
H10a C10 1.13(4)
H10b C10 .80(5)
H11a C11 .99(5)
H11b C11 .93(6)
H12a C12 .91(4)
H12b C12 1.08(6)
H13a C13 1.12(4)
H13b C13 .92(5)
H14a C14 1.12(4)
H14b C14 .88(5)
